data_1561830
loop_
_publ_author_name
'Sanda, Suresh'
'Biswas, Soumava'
'Parshamoni, Srinivasulu'
'Konar, Sanjit'

_publ_section_title
;
 Unraveling the multi-functional behavior in a series of Metal Organic
 Frameworks
;
_journal_name_full 'Journal of Solid State Chemistry'
_journal_page_first 103
_journal_page_last 111
_journal_paper_doi 10.1016/j.jssc.2015.05.012
_journal_volume 229
_journal_year 2015
_chemical_formula_moiety 'C22 H16 Co N2 O6 S2'
_chemical_formula_sum 'C22 H16 Co N2 O6 S2'
_chemical_formula_weight 527.42
_space_group_crystal_system monoclinic
_space_group_IT_number 12
_space_group_name_Hall '-C 2y'
_space_group_name_H-M_alt 'C 1 2/m 1'
_atom_sites_solution_hydrogens geom
_cell_angle_alpha 90
_cell_angle_beta 94.497(4)
_cell_angle_gamma 90
_cell_formula_units_Z 4
_cell_length_a 10.4806(14)
_cell_length_b 21.312(4)
_cell_length_c 11.3293(17)
_cell_measurement_reflns_used 9958
_cell_measurement_temperature 298(2)
_cell_measurement_theta_max 27.88
_cell_measurement_theta_min 2.63
_cell_volume 2522.8(7)
_computing_structure_refinement 'SHELXL-2014/6 (Sheldrick, 2014)'
_diffrn_ambient_temperature 298(2)
_diffrn_measured_fraction_theta_full 0.999
_diffrn_measured_fraction_theta_max 0.999
_diffrn_radiation_type MoK\a
_diffrn_radiation_wavelength 0.71073
_diffrn_reflns_av_R_equivalents 0.0082
_diffrn_reflns_av_unetI/netI 0.0116
_diffrn_reflns_Laue_measured_fraction_full 0.999
_diffrn_reflns_Laue_measured_fraction_max 0.999
_diffrn_reflns_limit_h_max 13
_diffrn_reflns_limit_h_min -12
_diffrn_reflns_limit_k_max 28
_diffrn_reflns_limit_k_min -12
_diffrn_reflns_limit_l_max 14
_diffrn_reflns_limit_l_min -14
_diffrn_reflns_number 6020
_diffrn_reflns_point_group_measured_fraction_full 0.999
_diffrn_reflns_point_group_measured_fraction_max 0.999
_diffrn_reflns_theta_full 25.242
_diffrn_reflns_theta_max 27.924
_diffrn_reflns_theta_min 2.171
_exptl_absorpt_coefficient_mu 0.883
_exptl_absorpt_correction_T_max 0.809
_exptl_absorpt_correction_T_min 0.712
_exptl_absorpt_correction_type multi-scan
_exptl_absorpt_process_details MULTI-SCAN
_exptl_crystal_colour pink
_exptl_crystal_density_diffrn 1.389
_exptl_crystal_description block
_exptl_crystal_F_000 176
_exptl_crystal_size_max 0.46
_exptl_crystal_size_mid 0.33
_exptl_crystal_size_min 0.24
_refine_diff_density_max 0.417
_refine_diff_density_min -0.327
_refine_diff_density_rms 0.107
_refine_ls_extinction_coef 0.0010(4)
_refine_ls_extinction_expression Fc^*^=kFc[1+0.001xFc^2^\l^3^/sin(2\q)]^-1/4^
_refine_ls_extinction_method SHELXL
_refine_ls_goodness_of_fit_ref 0.983
_refine_ls_hydrogen_treatment constr
_refine_ls_matrix_type full
_refine_ls_number_parameters 157
_refine_ls_number_reflns 3097
_refine_ls_number_restraints 0
_refine_ls_restrained_S_all 0.983
_refine_ls_R_factor_all 0.0380
_refine_ls_R_factor_gt 0.0342
_refine_ls_shift/su_max 0.001
_refine_ls_shift/su_mean 0.000
_refine_ls_structure_factor_coef Fsqd
_refine_ls_weighting_details 'w=1/[\s^2^(Fo^2^)+(0.0750P)^2^+1.7700P] where P=(Fo^2^+2Fc^2^)/3'
_refine_ls_weighting_scheme calc
_refine_ls_wR_factor_gt 0.1040
_refine_ls_wR_factor_ref 0.1067
_reflns_Friedel_coverage 0.000
_reflns_Friedel_fraction_full .
_reflns_Friedel_fraction_max .
_reflns_number_gt 2755
_reflns_number_total 3101
_reflns_threshold_expression 'I > 2\s(I)'
_cod_data_source_file mmc5.cif
_cod_data_source_block COMPOUND2
_cod_depositor_comments
;
The following automatic conversions were performed:

data item '_exptl_absorpt_correction_type' value 'MULTI-SCAN' was
changed to 'multi-scan' in accordance with the built-in table derived
from the CIF Core dictionary named 'cif_core.dic' version 2.4.5 last
updated on 2014-11-21.

Automatic conversion script
Id: cif_fix_values 8369 2020-08-20 11:38:08Z andrius 
;
_cod_original_sg_symbol_H-M 'C 2/m'
_cod_database_code 1561830
_shelx_space_group_comment
;
The symmetry employed for this shelxl refinement is uniquely defined
by the following loop, which should always be used as a source of
symmetry information in preference to the above space-group names.
They are only intended as comments.
;
_shelxl_version_number 2014/6

loop_
_space_group_symop_operation_xyz
'x, y, z'
'-x, y, -z'
'x+1/2, y+1/2, z'
'-x+1/2, y+1/2, -z'
'-x, -y, -z'
'x, -y, z'
'-x+1/2, -y+1/2, -z'
'x+1/2, -y+1/2, z'

loop_
_atom_site_label
_atom_site_type_symbol
_atom_site_fract_x
_atom_site_fract_y
_atom_site_fract_z
_atom_site_U_iso_or_equiv
_atom_site_adp_type
_atom_site_occupancy
_atom_site_site_symmetry_order
_atom_site_calc_flag
_atom_site_refinement_flags_posn
_atom_site_refinement_flags_adp
_atom_site_refinement_flags_occupancy
_atom_site_disorder_assembly
_atom_site_disorder_group
Co01 Co 0.08125(3) 1.0000 0.21301(2) 0.03012(13) Uani 1 2 d S T P . .
S1 S 0.49519(4) 1.22555(2) 0.41029(4) 0.04081(14) Uani 1 1 d . . . . .
O1 O 0.14812(16) 1.0000 0.04218(14) 0.0346(4) Uani 1 2 d S T P . .
H1 H 0.1133 1.0284 0.0028 0.052 Uiso 0.5 1 calc R U P . .
O3 O -0.04672(12) 0.92777(6) 0.14545(10) 0.0364(3) Uani 1 1 d . . . . .
O2 O -0.00483(18) 1.0000 0.36918(14) 0.0400(4) Uani 1 2 d S T P . .
H2 H -0.0610 0.9732 0.3666 0.060 Uiso 0.5 1 calc R U P . .
O4 O -0.12877(16) 0.89741(7) 0.31271(11) 0.0552(4) Uani 1 1 d . . . . .
N1 N 0.21658(15) 1.07184(7) 0.27831(12) 0.0394(3) Uani 1 1 d . . . . .
C5 C -0.21025(15) 0.77016(8) -0.03143(14) 0.0323(3) Uani 1 1 d . . . . .
C2 C -0.17701(16) 0.83676(7) 0.14154(14) 0.0331(3) Uani 1 1 d . . . . .
C3 C -0.25615(17) 0.79659(9) 0.20330(15) 0.0389(4) Uani 1 1 d . . . . .
H3 H -0.2704 0.8054 0.2816 0.047 Uiso 1 1 calc R U . . .
C10 C 0.39754(19) 1.13793(10) 0.25616(17) 0.0454(4) Uani 1 1 d . . . . .
H10 H 0.4619 1.1508 0.2096 0.054 Uiso 1 1 calc R U . . .
C6 C -0.15701(16) 0.82391(8) 0.02571(14) 0.0342(3) Uani 1 1 d . . . . .
H6 H -0.1075 0.8511 -0.0158 0.041 Uiso 1 1 calc R U . . .
C9 C 0.38735(16) 1.16400(8) 0.36662(15) 0.0365(4) Uani 1 1 d . . . . .
C4 C -0.31167(18) 0.74516(9) 0.14962(15) 0.0394(4) Uani 1 1 d . . . . .
H4 H -0.3647 0.7198 0.1912 0.047 Uiso 1 1 calc R U . . .
C11 C 0.31110(19) 1.09258(10) 0.21592(16) 0.0442(4) Uani 1 1 d . . . . .
H11 H 0.3189 1.0755 0.1413 0.053 Uiso 1 1 calc R U . . .
C1 C -0.11354(17) 0.89145(8) 0.20554(14) 0.0353(3) Uani 1 1 d . . . . .
C7 C 0.2089(2) 1.09736(11) 0.38578(17) 0.0541(5) Uani 1 1 d . . . . .
H7 H 0.1445 1.0835 0.4314 0.065 Uiso 1 1 calc R U . . .
C8 C 0.2910(2) 1.14288(12) 0.43202(17) 0.0532(5) Uani 1 1 d . . . . .
H8 H 0.2815 1.1593 0.5069 0.064 Uiso 1 1 calc R U . . .

loop_
_atom_site_aniso_label
_atom_site_aniso_U_11
_atom_site_aniso_U_22
_atom_site_aniso_U_33
_atom_site_aniso_U_23
_atom_site_aniso_U_13
_atom_site_aniso_U_12
Co01 0.0368(2) 0.03138(19) 0.02193(17) 0.000 0.00057(12) 0.000
S1 0.0442(3) 0.0403(2) 0.0367(2) 0.00494(17) -0.00467(18) -0.00630(18)
O1 0.0414(9) 0.0389(9) 0.0233(7) 0.000 0.0015(6) 0.000
O3 0.0462(7) 0.0349(6) 0.0281(5) 0.0008(4) 0.0025(5) -0.0089(5)
O2 0.0487(10) 0.0452(10) 0.0260(8) 0.000 0.0035(7) 0.000
O4 0.0849(11) 0.0488(8) 0.0337(7) -0.0055(6) 0.0164(7) -0.0231(7)
N1 0.0432(8) 0.0434(8) 0.0309(7) -0.0028(6) -0.0014(6) -0.0040(6)
C5 0.0333(8) 0.0329(8) 0.0309(8) 0.0023(6) 0.0051(6) -0.0022(6)
C2 0.0366(8) 0.0308(8) 0.0321(8) 0.0017(6) 0.0031(6) -0.0004(6)
C3 0.0463(9) 0.0409(9) 0.0306(8) -0.0019(7) 0.0101(7) -0.0058(7)
C10 0.0453(10) 0.0527(11) 0.0389(9) -0.0037(8) 0.0077(7) -0.0064(8)
C6 0.0366(8) 0.0336(8) 0.0330(8) 0.0032(6) 0.0061(6) -0.0046(6)
C9 0.0371(8) 0.0380(8) 0.0333(8) 0.0017(7) -0.0050(6) 0.0005(7)
C4 0.0456(9) 0.0405(9) 0.0338(8) 0.0015(7) 0.0131(7) -0.0099(8)
C11 0.0475(10) 0.0496(10) 0.0355(9) -0.0079(8) 0.0046(7) -0.0039(8)
C1 0.0426(9) 0.0312(8) 0.0321(8) 0.0022(6) 0.0037(6) -0.0003(7)
C7 0.0569(12) 0.0699(14) 0.0362(9) -0.0100(9) 0.0087(8) -0.0228(11)
C8 0.0576(12) 0.0689(14) 0.0338(9) -0.0143(9) 0.0072(8) -0.0203(10)

loop_
_atom_type_symbol
_atom_type_description
_atom_type_scat_dispersion_real
_atom_type_scat_dispersion_imag
_atom_type_scat_source
C C 0.0033 0.0016 'International Tables Vol C Tables 4.2.6.8 and 6.1.1.4'
H H 0.0000 0.0000 'International Tables Vol C Tables 4.2.6.8 and 6.1.1.4'
N N 0.0061 0.0033 'International Tables Vol C Tables 4.2.6.8 and 6.1.1.4'
O O 0.0106 0.0060 'International Tables Vol C Tables 4.2.6.8 and 6.1.1.4'
S S 0.1246 0.1234 'International Tables Vol C Tables 4.2.6.8 and 6.1.1.4'
Co Co 0.3494 0.9721 'International Tables Vol C Tables 4.2.6.8 and 6.1.1.4'

loop_
_geom_angle_atom_site_label_1
_geom_angle_atom_site_label_2
_geom_angle_atom_site_label_3
_geom_angle
_geom_angle_site_symmetry_1
_geom_angle_site_symmetry_3
O2 Co01 O1 173.29(7) . .
O2 Co01 O3 90.16(5) . .
O1 Co01 O3 85.18(5) . .
O2 Co01 O3 90.16(5) . 6_575
O1 Co01 O3 85.18(5) . 6_575
O3 Co01 O3 91.82(7) . 6_575
O2 Co01 N1 91.48(5) . 6_575
O1 Co01 N1 93.29(5) . 6_575
O3 Co01 N1 89.37(6) . 6_575
O3 Co01 N1 177.97(5) 6_575 6_575
O2 Co01 N1 91.48(6) . .
O1 Co01 N1 93.29(5) . .
O3 Co01 N1 177.97(5) . .
O3 Co01 N1 89.37(6) 6_575 .
N1 Co01 N1 89.39(8) 6_575 .
C9 S1 S1 105.06(6) . 2_656
C1 O3 Co01 126.83(11) . .
C11 N1 C7 116.46(17) . .
C11 N1 Co01 122.90(12) . .
C7 N1 Co01 120.63(13) . .
C6 C5 C4 122.31(14) . 7_465
C6 C5 C5 119.10(18) . 7_465
C4 C5 C5 118.59(19) 7_465 7_465
C6 C2 C3 119.44(15) . .
C6 C2 C1 121.45(15) . .
C3 C2 C1 119.08(14) . .
C4 C3 C2 120.84(15) . .
C11 C10 C9 119.11(17) . .
C2 C6 C5 121.11(15) . .
C8 C9 C10 117.97(17) . .
C8 C9 S1 124.76(14) . .
C10 C9 S1 117.18(14) . .
C3 C4 C5 120.87(15) . 7_465
N1 C11 C10 123.54(17) . .
O4 C1 O3 125.23(16) . .
O4 C1 C2 117.73(15) . .
O3 C1 C2 117.04(14) . .
N1 C7 C8 123.51(19) . .
C7 C8 C9 119.39(18) . .

loop_
_geom_bond_atom_site_label_1
_geom_bond_atom_site_label_2
_geom_bond_distance
_geom_bond_site_symmetry_2
Co01 O2 2.0481(17) .
Co01 O1 2.1094(16) .
Co01 O3 2.1432(12) .
Co01 O3 2.1432(12) 6_575
Co01 N1 2.1767(15) 6_575
Co01 N1 2.1768(15) .
S1 C9 1.7763(18) .
S1 S1 2.0274(9) 2_656
O3 C1 1.276(2) .
O4 C1 1.243(2) .
N1 C11 1.336(2) .
N1 C7 1.342(2) .
C5 C6 1.409(2) .
C5 C4 1.414(2) 7_465
C5 C5 1.426(3) 7_465
C2 C6 1.373(2) .
C2 C3 1.415(2) .
C2 C1 1.500(2) .
C3 C4 1.362(2) .
C10 C11 1.378(3) .
C10 C9 1.381(3) .
C9 C8 1.374(3) .
C4 C5 1.414(2) 7_465
C7 C8 1.373(3) .
